data_7031899
loop_
_publ_author_name
'Clark, Ewan R.'
'Anwar, Muhammad U.'
'Leontowicz, Bryce J.'
'Beldjoudi, Yassine'
'Hayward, John J.'
'Chan, Wesley T. K.'
'Gavey, Emma L.'
'Pilkington, Melanie'
'Zysman-Colman, Eli'
'Rawson, Jeremy M.'

_publ_section_title
;
 Synthesis and characterisation of first row transition metal complexes of
 functionalized 1,2,4-benzothiadiazines.
;
_journal_issue 34
_journal_name_full 'Dalton transactions (Cambridge, England : 2003)'
_journal_page_first 12996
_journal_paper_doi 10.1039/c4dt01413h
_journal_volume 43
_journal_year 2014
_chemical_formula_moiety 'C24 H18 Cl2 Fe N6 S2'
_chemical_formula_sum 'C24 H18 Cl2 Fe N6 S2'
_chemical_formula_weight 581.31
_chemical_name_systematic
; 
 ? 
;
_space_group_IT_number 60
_symmetry_cell_setting orthorhombic
_symmetry_space_group_name_Hall '-P 2n 2ab'
_symmetry_space_group_name_H-M 'P b c n'
_atom_sites_solution_hydrogens geom
_atom_sites_solution_primary direct
_atom_sites_solution_secondary difmap
_audit_creation_method SHELXL-97
_cell_angle_alpha 90.00
_cell_angle_beta 90.00
_cell_angle_gamma 90.00
_cell_formula_units_Z 4
_cell_length_a 13.3122(16)
_cell_length_b 9.8775(12)
_cell_length_c 18.354(2)
_cell_measurement_reflns_used 8395
_cell_measurement_temperature 150(2)
_cell_measurement_theta_max 28.171
_cell_measurement_theta_min 2.219
_cell_volume 2413.4(5)
_computing_cell_refinement 'Bruker SAINT, v6.45a'
_computing_data_collection 'Bruker SMART'
_computing_data_reduction 'Bruker SHELXTL XPREP'
_computing_molecular_graphics 'Mercury v3.0'
_computing_publication_material 'Bruker SHELXTL XCIF'
_computing_structure_refinement 'SHELXL-97 (Sheldrick, 1997)'
_computing_structure_solution 'SHELXS-97 (Sheldrick, 1997)'
_diffrn_ambient_temperature 150(2)
_diffrn_measured_fraction_theta_full 0.998
_diffrn_measured_fraction_theta_max 0.998
_diffrn_measurement_device_type 'CCD area detector'
_diffrn_measurement_method 'phi and omega scans'
_diffrn_radiation_monochromator graphite
_diffrn_radiation_source 'fine-focus sealed tube'
_diffrn_radiation_type MoK\a
_diffrn_radiation_wavelength 0.71073
_diffrn_reflns_av_R_equivalents 0.0311
_diffrn_reflns_av_sigmaI/netI 0.0174
_diffrn_reflns_limit_h_max 17
_diffrn_reflns_limit_h_min -17
_diffrn_reflns_limit_k_max 12
_diffrn_reflns_limit_k_min -12
_diffrn_reflns_limit_l_max 23
_diffrn_reflns_limit_l_min -23
_diffrn_reflns_number 25673
_diffrn_reflns_theta_full 27.50
_diffrn_reflns_theta_max 27.50
_diffrn_reflns_theta_min 2.22
_exptl_absorpt_coefficient_mu 1.047
_exptl_absorpt_correction_T_max 0.9209
_exptl_absorpt_correction_T_min 0.7374
_exptl_absorpt_correction_type empirical
_exptl_absorpt_process_details sadabs
_exptl_crystal_colour red
_exptl_crystal_density_diffrn 1.600
_exptl_crystal_density_method 'not measured'
_exptl_crystal_description lathe
_exptl_crystal_F_000 1184
_exptl_crystal_size_max 0.31
_exptl_crystal_size_mid 0.13
_exptl_crystal_size_min 0.08
_refine_diff_density_max 0.996
_refine_diff_density_min -0.502
_refine_diff_density_rms 0.083
_refine_ls_extinction_method none
_refine_ls_goodness_of_fit_ref 1.044
_refine_ls_hydrogen_treatment constr
_refine_ls_matrix_type full
_refine_ls_number_parameters 165
_refine_ls_number_reflns 2764
_refine_ls_number_restraints 4
_refine_ls_restrained_S_all 1.046
_refine_ls_R_factor_all 0.0473
_refine_ls_R_factor_gt 0.0413
_refine_ls_shift/su_max 0.000
_refine_ls_shift/su_mean 0.000
_refine_ls_structure_factor_coef Fsqd
_refine_ls_weighting_details 'calc w=1/[\s^2^(Fo^2^)+(0.0599P)^2^+3.1561P] where P=(Fo^2^+2Fc^2^)/3'
_refine_ls_weighting_scheme calc
_refine_ls_wR_factor_gt 0.1079
_refine_ls_wR_factor_ref 0.1134
_reflns_number_gt 2434
_reflns_number_total 2764
_reflns_threshold_expression >2sigma(I)
_cod_duplicate_entry 7031607
_cod_data_source_file c4dt01413h2.cif
_cod_data_source_block cmpnd_1b
_cod_depositor_comments
;
The following automatic conversions were performed:

'_symmetry_cell_setting' value 'Orthorhombic' changed to
'orthorhombic' according to
/usr/data/users/saulius/crontab/automatic-downloads/current/RSC/lib/dictionaries/cif_core.dic
dictionary named 'cif_core.dic' version 2.4.2 from 2011-04-26.

Automatic conversion script
Id: cif_fix_values 2281 2013-09-26 08:29:07Z andrius 
;
_cod_original_sg_symbol_H-M Pbcn
_cod_database_code 7031899

loop_
_symmetry_equiv_pos_as_xyz
'x, y, z'
'-x+1/2, -y+1/2, z+1/2'
'-x, y, -z+1/2'
'x+1/2, -y+1/2, -z'
'-x, -y, -z'
'x-1/2, y-1/2, -z-1/2'
'x, -y, z-1/2'
'-x-1/2, y-1/2, z'

loop_
_atom_site_label
_atom_site_type_symbol
_atom_site_fract_x
_atom_site_fract_y
_atom_site_fract_z
_atom_site_U_iso_or_equiv
_atom_site_adp_type
_atom_site_occupancy
_atom_site_symmetry_multiplicity
_atom_site_calc_flag
_atom_site_refinement_flags
_atom_site_disorder_assembly
_atom_site_disorder_group
Fe Fe 0.0000 0.15842(5) 0.2500 0.02175(15) Uani 1 2 d S . .
S1 S 0.01390(6) -0.04290(9) 0.39965(5) 0.0391(2) Uani 0.8914(18) 1 d PD A 1
S1A S -0.0075(4) -0.1124(8) 0.3576(4) 0.0391(2) Uani 0.1086(18) 1 d PD A 2
N1 N 0.06952(14) 0.0018(2) 0.31811(12) 0.0284(4) Uani 1 1 d D . .
Cl1 Cl 0.04213(4) 0.32769(6) 0.34096(3) 0.02728(16) Uani 1 1 d . . .
N2 N 0.21927(16) -0.1151(2) 0.34529(13) 0.0357(5) Uani 1 1 d . . .
H2 H 0.2846 -0.1145 0.3382 0.043 Uiso 1 1 calc R A .
C11 C 0.08245(19) -0.1895(3) 0.42361(14) 0.0318(5) Uani 1 1 d D . .
C12 C 0.0435(2) -0.2809(3) 0.47274(14) 0.0328(6) Uani 1 1 d . A .
H12 H -0.0239 -0.2721 0.4891 0.039 Uiso 1 1 calc R . .
C13 C 0.1031(2) -0.3858(3) 0.49812(14) 0.0384(6) Uani 1 1 d . . .
H13 H 0.0765 -0.4484 0.5323 0.046 Uiso 1 1 calc R A .
C14 C 0.2006(2) -0.3998(3) 0.47402(15) 0.0400(6) Uani 1 1 d . A .
H14 H 0.2412 -0.4713 0.4921 0.048 Uiso 1 1 calc R . .
C15 C 0.2397(2) -0.3095(3) 0.42329(14) 0.0342(6) Uani 1 1 d . . .
H15 H 0.3068 -0.3193 0.4066 0.041 Uiso 1 1 calc R A .
C16 C 0.18048(18) -0.2057(3) 0.39723(13) 0.0285(5) Uani 1 1 d . A .
C20 C 0.16269(17) -0.0290(2) 0.30562(13) 0.0262(5) Uani 1 1 d . A .
C21 C 0.21089(17) 0.0413(2) 0.24293(12) 0.0235(5) Uani 1 1 d . . .
C22 C 0.31115(19) 0.0244(3) 0.22428(15) 0.0339(6) Uani 1 1 d . A .
H22 H 0.3525 -0.0372 0.2504 0.041 Uiso 1 1 calc R . .
C23 C 0.3497(2) 0.0990(3) 0.16679(16) 0.0435(7) Uani 1 1 d . . .
H23 H 0.4184 0.0902 0.1534 0.052 Uiso 1 1 calc R A .
C24 C 0.2882(2) 0.1856(3) 0.12943(16) 0.0430(7) Uani 1 1 d . A .
H24 H 0.3131 0.2373 0.0897 0.052 Uiso 1 1 calc R . .
C25 C 0.18849(19) 0.1962(3) 0.15091(14) 0.0326(6) Uani 1 1 d . . .
H25 H 0.1454 0.2552 0.1246 0.039 Uiso 1 1 calc R A .
N26 N 0.15075(14) 0.1274(2) 0.20675(11) 0.0237(4) Uani 1 1 d . A .

loop_
_atom_site_aniso_label
_atom_site_aniso_U_11
_atom_site_aniso_U_22
_atom_site_aniso_U_33
_atom_site_aniso_U_23
_atom_site_aniso_U_13
_atom_site_aniso_U_12
Fe 0.0128(2) 0.0255(3) 0.0269(3) 0.000 0.00075(16) 0.000
S1 0.0252(4) 0.0473(5) 0.0447(5) 0.0186(4) 0.0152(3) 0.0103(3)
S1A 0.0252(4) 0.0473(5) 0.0447(5) 0.0186(4) 0.0152(3) 0.0103(3)
N1 0.0171(9) 0.0320(10) 0.0361(11) 0.0098(9) 0.0043(8) 0.0005(8)
Cl1 0.0199(3) 0.0341(3) 0.0279(3) -0.0018(2) 0.0009(2) -0.0056(2)
N2 0.0176(9) 0.0414(12) 0.0482(13) 0.0210(11) 0.0057(9) 0.0041(9)
C11 0.0252(12) 0.0321(13) 0.0381(13) 0.0079(11) 0.0019(10) -0.0013(10)
C12 0.0302(13) 0.0372(14) 0.0308(12) 0.0023(11) 0.0036(10) -0.0076(11)
C13 0.0499(16) 0.0346(14) 0.0305(13) 0.0059(11) 0.0075(12) -0.0046(12)
C14 0.0491(16) 0.0344(14) 0.0365(14) 0.0071(11) 0.0058(12) 0.0101(13)
C15 0.0359(14) 0.0329(13) 0.0337(13) 0.0030(11) 0.0065(11) 0.0073(11)
C16 0.0263(12) 0.0284(12) 0.0306(12) 0.0039(10) 0.0019(9) -0.0015(10)
C20 0.0194(10) 0.0261(11) 0.0330(12) 0.0052(9) 0.0007(9) -0.0009(9)
C21 0.0197(11) 0.0252(11) 0.0254(11) -0.0012(9) 0.0013(8) 0.0021(9)
C22 0.0228(12) 0.0417(15) 0.0372(14) 0.0112(11) 0.0068(10) 0.0119(11)
C23 0.0272(13) 0.0568(18) 0.0465(16) 0.0173(14) 0.0168(12) 0.0158(13)
C24 0.0316(14) 0.0555(18) 0.0419(15) 0.0201(14) 0.0178(12) 0.0134(13)
C25 0.0238(12) 0.0406(14) 0.0335(13) 0.0116(11) 0.0061(10) 0.0115(11)
N26 0.0170(9) 0.0279(9) 0.0263(9) 0.0016(8) 0.0024(7) 0.0027(8)

loop_
_atom_type_symbol
_atom_type_description
_atom_type_scat_dispersion_real
_atom_type_scat_dispersion_imag
_atom_type_scat_source
C C 0.0033 0.0016 'International Tables Vol C Tables 4.2.6.8 and 6.1.1.4'
H H 0.0000 0.0000 'International Tables Vol C Tables 4.2.6.8 and 6.1.1.4'
N N 0.0061 0.0033 'International Tables Vol C Tables 4.2.6.8 and 6.1.1.4'
S S 0.1246 0.1234 'International Tables Vol C Tables 4.2.6.8 and 6.1.1.4'
Cl Cl 0.1484 0.1585 'International Tables Vol C Tables 4.2.6.8 and 6.1.1.4'
Fe Fe 0.3463 0.8444 'International Tables Vol C Tables 4.2.6.8 and 6.1.1.4'

loop_
_geom_angle_atom_site_label_1
_geom_angle_atom_site_label_2
_geom_angle_atom_site_label_3
_geom_angle
_geom_angle_site_symmetry_1
_geom_angle_site_symmetry_3
N26 Fe N26 163.85(11) 3 .
N26 Fe N1 73.74(7) 3 3
N26 Fe N1 94.69(7) . 3
N26 Fe N1 94.69(7) 3 .
N26 Fe N1 73.74(7) . .
N1 Fe N1 90.32(12) 3 .
N26 Fe Cl1 93.38(5) 3 .
N26 Fe Cl1 97.73(5) . .
N1 Fe Cl1 167.09(5) 3 .
N1 Fe Cl1 89.79(6) . .
N26 Fe Cl1 97.73(5) 3 3
N26 Fe Cl1 93.38(5) . 3
N1 Fe Cl1 89.79(6) 3 3
N1 Fe Cl1 167.09(5) . 3
Cl1 Fe Cl1 92.98(3) . 3
N1 S1 C11 101.76(11) . .
N1 S1A C11 99.3(3) . .
C20 N1 S1A 120.0(3) . .
C20 N1 S1 120.19(18) . .
C20 N1 Fe 117.91(16) . .
S1A N1 Fe 117.4(2) . .
S1 N1 Fe 119.56(10) . .
C20 N2 C16 124.2(2) . .
C20 N2 H2 117.9 . .
C16 N2 H2 117.9 . .
C12 C11 C16 120.1(2) . .
C12 C11 S1 120.4(2) . .
C16 C11 S1 119.23(19) . .
C12 C11 S1A 116.8(3) . .
C16 C11 S1A 114.8(3) . .
C11 C12 C13 119.7(2) . .
C11 C12 H12 120.2 . .
C13 C12 H12 120.2 . .
C14 C13 C12 120.4(2) . .
C14 C13 H13 119.8 . .
C12 C13 H13 119.8 . .
C13 C14 C15 120.2(3) . .
C13 C14 H14 119.9 . .
C15 C14 H14 119.9 . .
C16 C15 C14 119.7(3) . .
C16 C15 H15 120.1 . .
C14 C15 H15 120.1 . .
C15 C16 C11 119.8(2) . .
C15 C16 N2 119.9(2) . .
C11 C16 N2 120.3(2) . .
N1 C20 N2 125.9(2) . .
N1 C20 C21 116.0(2) . .
N2 C20 C21 118.1(2) . .
N26 C21 C22 121.8(2) . .
N26 C21 C20 114.86(19) . .
C22 C21 C20 123.3(2) . .
C23 C22 C21 118.7(2) . .
C23 C22 H22 120.7 . .
C21 C22 H22 120.7 . .
C24 C23 C22 119.5(2) . .
C24 C23 H23 120.3 . .
C22 C23 H23 120.3 . .
C23 C24 C25 118.5(2) . .
C23 C24 H24 120.8 . .
C25 C24 H24 120.8 . .
N26 C25 C24 122.8(2) . .
N26 C25 H25 118.6 . .
C24 C25 H25 118.6 . .
C25 N26 C21 118.7(2) . .
C25 N26 Fe 123.86(16) . .
C21 N26 Fe 117.23(15) . .

loop_
_geom_bond_atom_site_label_1
_geom_bond_atom_site_label_2
_geom_bond_distance
_geom_bond_site_symmetry_2
Fe N26 2.1797(18) 3
Fe N26 2.1797(18) .
Fe N1 2.194(2) 3
Fe N1 2.194(2) .
Fe Cl1 2.4285(7) .
Fe Cl1 2.4285(7) 3
S1 N1 1.727(2) .
S1 C11 1.767(3) .
S1A N1 1.689(7) .
S1A C11 1.865(7) .
N1 C20 1.298(3) .
N2 C20 1.349(3) .
N2 C16 1.406(3) .
N2 H2 0.8800 .
C11 C12 1.377(3) .
C11 C16 1.401(3) .
C12 C13 1.385(4) .
C12 H12 0.9500 .
C13 C14 1.379(4) .
C13 H13 0.9500 .
C14 C15 1.390(4) .
C14 H14 0.9500 .
C15 C16 1.379(4) .
C15 H15 0.9500 .
C20 C21 1.489(3) .
C21 N26 1.344(3) .
C21 C22 1.388(3) .
C22 C23 1.386(4) .
C22 H22 0.9500 .
C23 C24 1.369(4) .
C23 H23 0.9500 .
C24 C25 1.388(4) .
C24 H24 0.9500 .
C25 N26 1.328(3) .
C25 H25 0.9500 .
